data_1562721
loop_
_publ_author_name
'Tang, Weiwei'
'Tang, Chunying'
'Wang, Fang'
'Chen, Ruihong'
'Zhang, Yong'
'Jia, Dingxian'

_publ_section_title
;
 Solvothermal syntheses, crystal structures, and properties of new
 mercury(II)--thioantimonates(III) and a mixed-valent
 thioantimonate(III,V)
;
_journal_name_full 'Journal of Solid State Chemistry'
_journal_page_first 287
_journal_page_last 294
_journal_paper_doi 10.1016/j.jssc.2012.12.035
_journal_volume 199
_journal_year 2013
_chemical_formula_moiety 'C8 H26 Co N6, Hg S5 Sb2'
_chemical_formula_sum 'C8 H26 Co Hg N6 S5 Sb2'
_chemical_formula_weight 869.67
_space_group_IT_number 14
_space_group_name_Hall '-P 2ybc'
_space_group_name_H-M_alt 'P 1 21/c 1'
_symmetry_cell_setting monoclinic
_symmetry_Int_Tables_number 14
_symmetry_space_group_name_Hall '-P 2ybc'
_symmetry_space_group_name_H-M 'P 1 21/c 1'
_atom_sites_solution_hydrogens geom
_atom_sites_solution_primary direct
_atom_sites_solution_secondary difmap
_cell_angle_alpha 90.00
_cell_angle_beta 114.144(7)
_cell_angle_gamma 90.00
_cell_formula_units_Z 4
_cell_length_a 10.643(3)
_cell_length_b 20.613(4)
_cell_length_c 10.780(3)
_cell_measurement_reflns_used 6978
_cell_measurement_temperature 223(2)
_cell_measurement_theta_max 25.3
_cell_measurement_theta_min 3.0
_cell_volume 2158.1(10)
_computing_cell_refinement CrystalClear
_computing_data_collection CrystalClear
_computing_data_reduction CrystalStructure
_computing_structure_refinement 'SHELXL-97 (Sheldrick, 1997)'
_computing_structure_solution 'SHELXS-97 (Sheldrick, 1990)'
_diffrn_ambient_temperature 223(2)
_diffrn_detector_area_resol_mean 14.63
_diffrn_measured_fraction_theta_full 0.997
_diffrn_measured_fraction_theta_max 0.997
_diffrn_measurement_device_type 'Rigaku Saturn'
_diffrn_measurement_method \w
_diffrn_radiation_monochromator graphite
_diffrn_radiation_source 'fine-focus sealed tube'
_diffrn_radiation_type MoK\a
_diffrn_radiation_wavelength 0.71073
_diffrn_reflns_av_R_equivalents 0.0707
_diffrn_reflns_av_sigmaI/netI 0.0565
_diffrn_reflns_limit_h_max 12
_diffrn_reflns_limit_h_min -12
_diffrn_reflns_limit_k_max 24
_diffrn_reflns_limit_k_min -24
_diffrn_reflns_limit_l_max 10
_diffrn_reflns_limit_l_min -12
_diffrn_reflns_number 18421
_diffrn_reflns_theta_full 25.35
_diffrn_reflns_theta_max 25.35
_diffrn_reflns_theta_min 3.01
_exptl_absorpt_coefficient_mu 10.813
_exptl_absorpt_correction_T_max 0.4111
_exptl_absorpt_correction_T_min 0.0849
_exptl_absorpt_correction_type multi-scan
_exptl_absorpt_process_details 'Jacobson, R. (1998) Private communication'
_exptl_crystal_colour orang-yellow
_exptl_crystal_density_diffrn 2.677
_exptl_crystal_density_method 'not measured'
_exptl_crystal_description block
_exptl_crystal_F_000 1620
_exptl_crystal_size_max 0.45
_exptl_crystal_size_mid 0.14
_exptl_crystal_size_min 0.10
_refine_diff_density_max 2.081
_refine_diff_density_min -1.981
_refine_diff_density_rms 0.260
_refine_ls_extinction_method none
_refine_ls_goodness_of_fit_ref 1.117
_refine_ls_hydrogen_treatment constr
_refine_ls_matrix_type full
_refine_ls_number_parameters 211
_refine_ls_number_reflns 3928
_refine_ls_number_restraints 4
_refine_ls_restrained_S_all 1.117
_refine_ls_R_factor_all 0.0464
_refine_ls_R_factor_gt 0.0314
_refine_ls_shift/su_max 0.001
_refine_ls_shift/su_mean 0.000
_refine_ls_structure_factor_coef Fsqd
_refine_ls_weighting_details 'calc w=1/[\s^2^(Fo^2^)+(0.0522P)^2^+14.8540P] where P=(Fo^2^+2Fc^2^)/3'
_refine_ls_weighting_scheme calc
_refine_ls_wR_factor_gt 0.0811
_refine_ls_wR_factor_ref 0.0969
_reflns_number_gt 3323
_reflns_number_total 3928
_reflns_threshold_expression >2sigma(I)
_cod_data_source_file JSSC-2013-199-287.cif
_cod_data_source_block complex_1
_cod_original_sg_symbol_H-M 'P 21/c'
_cod_database_code 1562721

loop_
_symmetry_equiv_pos_as_xyz
'x, y, z'
'-x, y+1/2, -z+1/2'
'-x, -y, -z'
'x, -y-1/2, z-1/2'

loop_
_atom_site_label
_atom_site_type_symbol
_atom_site_fract_x
_atom_site_fract_y
_atom_site_fract_z
_atom_site_U_iso_or_equiv
_atom_site_adp_type
_atom_site_occupancy
_atom_site_symmetry_multiplicity
_atom_site_calc_flag
_atom_site_refinement_flags
_atom_site_disorder_assembly
_atom_site_disorder_group
Sb1 Sb 0.74530(8) 0.33669(4) 0.14245(8) 0.0285(2) Uani 1 1 d . . .
Sb2 Sb 0.83067(9) 0.16383(4) 0.35904(8) 0.0300(2) Uani 1 1 d . . .
Hg1 Hg 0.75849(6) 0.31891(3) 0.49747(5) 0.03699(19) Uani 1 1 d . . .
S1 S 0.8104(4) 0.42040(16) 0.0147(3) 0.0363(8) Uani 1 1 d . . .
S2 S 0.8400(3) 0.39475(15) 0.3551(3) 0.0313(7) Uani 1 1 d . . .
S3 S 0.9351(3) 0.23631(16) 0.6741(3) 0.0339(7) Uani 1 1 d . . .
S4 S 0.6304(3) 0.23075(16) 0.3271(3) 0.0333(7) Uani 1 1 d . . .
S5 S 0.7175(3) 0.39962(15) 0.6509(3) 0.0325(7) Uani 1 1 d . . .
Co1 Co 0.25013(16) 0.09813(8) 0.07058(16) 0.0268(4) Uani 1 1 d . . .
N1 N 0.1441(11) 0.1888(5) 0.0243(11) 0.038(3) Uani 1 1 d . . .
H1A H 0.0823 0.1897 -0.0628 0.046 Uiso 1 1 calc R . .
H1B H 0.0998 0.1957 0.0786 0.046 Uiso 1 1 calc R . .
N2 N 0.3791(11) 0.1513(5) -0.0027(11) 0.038(3) Uani 1 1 d . . .
H2 H 0.4677 0.1494 0.0603 0.045 Uiso 1 1 calc R . .
N3 N 0.1623(11) 0.0644(6) -0.1345(11) 0.043(3) Uani 1 1 d . . .
H3A H 0.1785 0.0216 -0.1366 0.052 Uiso 1 1 calc R . .
H3B H 0.0706 0.0706 -0.1704 0.052 Uiso 1 1 calc R . .
N4 N 0.3852(12) 0.0172(6) 0.1309(12) 0.047(3) Uani 1 1 d . . .
H4A H 0.3354 -0.0193 0.1021 0.057 Uiso 1 1 calc R . .
H4B H 0.4434 0.0196 0.0896 0.057 Uiso 1 1 calc R . .
N5 N 0.3498(11) 0.1182(6) 0.2845(11) 0.043(3) Uani 1 1 d D . .
N6 N 0.1060(11) 0.0568(5) 0.1350(11) 0.040(3) Uani 1 1 d . . .
H6A H 0.0211 0.0701 0.0791 0.048 Uiso 1 1 calc R . .
H6B H 0.1086 0.0133 0.1280 0.048 Uiso 1 1 calc R . .
C1 C 0.2506(12) 0.2373(6) 0.0483(14) 0.036(3) Uani 1 1 d . . .
H1C H 0.3088 0.2400 0.1447 0.043 Uiso 1 1 calc R . .
H1D H 0.2087 0.2795 0.0181 0.043 Uiso 1 1 calc R . .
C2 C 0.3367(14) 0.2190(6) -0.0287(16) 0.045(4) Uani 1 1 d . . .
H2A H 0.2835 0.2254 -0.1254 0.054 Uiso 1 1 calc R . .
H2B H 0.4174 0.2466 -0.0003 0.054 Uiso 1 1 calc R . .
C3 C 0.3686(15) 0.1168(8) -0.1267(13) 0.049(4) Uani 1 1 d . . .
H3C H 0.4235 0.0775 -0.1014 0.059 Uiso 1 1 calc R . .
H3D H 0.4050 0.1441 -0.1776 0.059 Uiso 1 1 calc R . .
C4 C 0.2231(14) 0.0997(7) -0.2141(13) 0.044(4) Uani 1 1 d . . .
H4C H 0.1707 0.1390 -0.2508 0.053 Uiso 1 1 calc R . .
H4D H 0.2197 0.0731 -0.2896 0.053 Uiso 1 1 calc R . .
C5 C 0.463(2) 0.0129(8) 0.2736(19) 0.056(8) Uani 1 1 d D . .
C6A C 0.459(3) 0.0710(13) 0.352(2) 0.046(13) Uani 0.70 1 d PD . .
C6B C 0.420(11) 0.059(3) 0.357(4) 0.051(13) Uani 0.30 1 d PD . .
C7 C 0.2380(16) 0.1236(8) 0.3315(13) 0.056(4) Uani 1 1 d . . .
H7A H 0.2774 0.1206 0.4299 0.067 Uiso 1 1 calc R . .
H7B H 0.1958 0.1660 0.3067 0.067 Uiso 1 1 calc R . .
C8 C 0.1306(15) 0.0737(8) 0.2749(13) 0.052(4) Uani 1 1 d . . .
H8A H 0.1583 0.0351 0.3311 0.062 Uiso 1 1 calc R . .
H8B H 0.0457 0.0894 0.2771 0.062 Uiso 1 1 calc R . .

loop_
_atom_site_aniso_label
_atom_site_aniso_U_11
_atom_site_aniso_U_22
_atom_site_aniso_U_33
_atom_site_aniso_U_23
_atom_site_aniso_U_13
_atom_site_aniso_U_12
Sb1 0.0326(5) 0.0321(5) 0.0203(4) -0.0007(3) 0.0104(4) 0.0007(3)
Sb2 0.0352(5) 0.0338(5) 0.0222(4) -0.0001(3) 0.0130(4) -0.0003(3)
Hg1 0.0549(4) 0.0314(3) 0.0271(3) 0.0003(2) 0.0192(3) 0.0007(2)
S1 0.054(2) 0.0322(19) 0.0271(17) -0.0023(14) 0.0208(16) -0.0034(15)
S2 0.0415(18) 0.0301(18) 0.0221(15) -0.0019(13) 0.0127(14) -0.0046(13)
S3 0.0352(17) 0.0347(18) 0.0323(17) 0.0032(14) 0.0142(15) -0.0023(14)
S4 0.0364(18) 0.0326(18) 0.0266(16) -0.0025(14) 0.0084(14) -0.0003(13)
S5 0.0457(19) 0.0278(17) 0.0256(16) 0.0010(13) 0.0161(15) 0.0020(13)
Co1 0.0282(9) 0.0277(9) 0.0235(8) 0.0011(7) 0.0096(7) 0.0018(7)
N1 0.044(7) 0.038(7) 0.037(6) 0.000(5) 0.021(5) -0.001(5)
N2 0.030(6) 0.043(7) 0.044(7) 0.002(5) 0.019(5) 0.007(5)
N3 0.030(6) 0.053(8) 0.037(6) -0.014(6) 0.004(5) 0.002(5)
N4 0.046(7) 0.052(8) 0.045(7) 0.004(6) 0.020(6) 0.013(6)
N5 0.041(6) 0.060(8) 0.031(6) -0.013(6) 0.009(5) -0.008(6)
N6 0.043(7) 0.025(6) 0.050(7) 0.006(5) 0.017(6) 0.002(5)
C1 0.030(7) 0.036(8) 0.037(7) -0.002(6) 0.009(6) -0.003(6)
C2 0.042(8) 0.033(8) 0.064(10) 0.008(7) 0.026(8) -0.002(6)
C3 0.056(9) 0.067(11) 0.034(8) 0.014(7) 0.030(7) 0.024(8)
C4 0.045(8) 0.059(10) 0.030(7) 0.001(7) 0.016(7) 0.006(7)
C5 0.058(18) 0.030(10) 0.044(12) -0.002(9) -0.009(12) -0.008(10)
C6A 0.045(2) 0.048(3) 0.037(10) 0.016(13) 0.012(10) 0.009(19)
C6B 0.055(2) 0.052(3) 0.037(10) 0.012(13) 0.009(10) 0.010(19)
C7 0.068(11) 0.061(11) 0.023(7) -0.003(7) 0.013(7) 0.014(8)
C8 0.048(9) 0.077(12) 0.025(7) -0.005(7) 0.009(7) -0.016(8)

loop_
_atom_type_symbol
_atom_type_description
_atom_type_scat_dispersion_real
_atom_type_scat_dispersion_imag
_atom_type_scat_source
C C 0.0033 0.0016 'International Tables Vol C Tables 4.2.6.8 and 6.1.1.4'
H H 0.0000 0.0000 'International Tables Vol C Tables 4.2.6.8 and 6.1.1.4'
Hg Hg -2.3894 9.2266 'International Tables Vol C Tables 4.2.6.8 and 6.1.1.4'
N N 0.0061 0.0033 'International Tables Vol C Tables 4.2.6.8 and 6.1.1.4'
Co Co 0.3494 0.9721 'International Tables Vol C Tables 4.2.6.8 and 6.1.1.4'
S S 0.1246 0.1234 'International Tables Vol C Tables 4.2.6.8 and 6.1.1.4'
Sb Sb -0.5866 1.5461 'International Tables Vol C Tables 4.2.6.8 and 6.1.1.4'

loop_
_geom_angle_atom_site_label_1
_geom_angle_atom_site_label_2
_geom_angle_atom_site_label_3
_geom_angle
_geom_angle_site_symmetry_1
_geom_angle_site_symmetry_3
S2 Sb1 S3 100.01(11) . 4_565
S2 Sb1 S1 94.55(11) . .
S3 Sb1 S1 95.97(12) 4_565 .
S4 Sb2 S5 95.68(11) . 4_565
S4 Sb2 S1 100.25(11) . 4_566
S5 Sb2 S1 95.73(11) 4_565 4_566
S5 Hg1 S4 139.73(11) . .
S5 Hg1 S2 100.49(10) . .
S4 Hg1 S2 102.41(10) . .
S5 Hg1 S3 102.37(10) . .
S4 Hg1 S3 94.15(10) . .
S2 Hg1 S3 120.09(10) . .
Sb1 S1 Sb2 90.57(11) . 4_565
Sb1 S2 Hg1 98.82(11) . .
Sb1 S3 Hg1 89.57(10) 4_566 .
Sb2 S4 Hg1 97.03(11) . .
Sb2 S5 Hg1 95.57(11) 4_566 .
N6 Co1 N4 94.3(4) . .
N6 Co1 N3 98.1(4) . .
N4 Co1 N3 90.9(4) . .
N6 Co1 N1 92.6(4) . .
N4 Co1 N1 170.7(5) . .
N3 Co1 N1 94.5(4) . .
N6 Co1 N2 172.4(4) . .
N4 Co1 N2 93.4(4) . .
N3 Co1 N2 81.9(4) . .
N1 Co1 N2 79.8(4) . .
N6 Co1 N5 80.3(4) . .
N4 Co1 N5 81.2(4) . .
N3 Co1 N5 171.8(5) . .
N1 Co1 N5 93.7(4) . .
N2 Co1 N5 100.8(4) . .
C1 N1 Co1 105.2(8) . .
C1 N1 H1A 110.7 . .
Co1 N1 H1A 110.7 . .
C1 N1 H1B 110.7 . .
Co1 N1 H1B 110.7 . .
H1A N1 H1B 108.8 . .
C2 N2 C3 112.6(11) . .
C2 N2 Co1 111.4(8) . .
C3 N2 Co1 105.3(9) . .
C2 N2 H2 109.1 . .
C3 N2 H2 109.1 . .
Co1 N2 H2 109.1 . .
C4 N3 Co1 109.5(8) . .
C4 N3 H3A 109.8 . .
Co1 N3 H3A 109.8 . .
C4 N3 H3B 109.8 . .
Co1 N3 H3B 109.8 . .
H3A N3 H3B 108.2 . .
C5 N4 Co1 113.8(10) . .
C5 N4 H4A 108.8 . .
Co1 N4 H4A 108.8 . .
C5 N4 H4B 108.8 . .
Co1 N4 H4B 108.8 . .
H4A N4 H4B 107.7 . .
C6A N5 C7 117.7(15) . .
C6A N5 C6B 20(5) . .
C7 N5 C6B 101(3) . .
C6A N5 Co1 110.6(10) . .
C7 N5 Co1 105.6(8) . .
C6B N5 Co1 109(2) . .
C8 N6 Co1 113.3(8) . .
C8 N6 H6A 108.9 . .
Co1 N6 H6A 108.9 . .
C8 N6 H6B 108.9 . .
Co1 N6 H6B 108.9 . .
H6A N6 H6B 107.7 . .
N1 C1 C2 109.5(11) . .
N1 C1 H1C 109.8 . .
C2 C1 H1C 109.8 . .
N1 C1 H1D 109.8 . .
C2 C1 H1D 109.8 . .
H1C C1 H1D 108.2 . .
N2 C2 C1 110.1(11) . .
N2 C2 H2A 109.7 . .
C1 C2 H2A 109.7 . .
N2 C2 H2B 109.7 . .
C1 C2 H2B 109.7 . .
H2A C2 H2B 108.2 . .
N2 C3 C4 111.2(11) . .
N2 C3 H3C 109.4 . .
C4 C3 H3C 109.4 . .
N2 C3 H3D 109.4 . .
C4 C3 H3D 109.4 . .
H3C C3 H3D 108.0 . .
N3 C4 C3 109.9(11) . .
N3 C4 H4C 109.7 . .
C3 C4 H4C 109.7 . .
N3 C4 H4D 109.7 . .
C3 C4 H4D 109.7 . .
H4C C4 H4D 108.2 . .
N4 C5 C6A 115.4(15) . .
N4 C5 C6B 115(2) . .
C6A C5 C6B 19(5) . .
N5 C6A C5 117.1(18) . .
N5 C6B C5 115(2) . .
C8 C7 N5 113.8(12) . .
C8 C7 H7A 108.8 . .
N5 C7 H7A 108.8 . .
C8 C7 H7B 108.8 . .
N5 C7 H7B 108.8 . .
H7A C7 H7B 107.7 . .
N6 C8 C7 112.0(12) . .
N6 C8 H8A 109.2 . .
C7 C8 H8A 109.2 . .
N6 C8 H8B 109.2 . .
C7 C8 H8B 109.2 . .
H8A C8 H8B 107.9 . .

loop_
_geom_bond_atom_site_label_1
_geom_bond_atom_site_label_2
_geom_bond_distance
_geom_bond_site_symmetry_2
Sb1 S2 2.411(3) .
Sb1 S3 2.428(3) 4_565
Sb1 S1 2.477(3) .
Sb2 S4 2.443(3) .
Sb2 S5 2.446(3) 4_565
Sb2 S1 2.485(3) 4_566
Hg1 S5 2.507(3) .
Hg1 S4 2.547(3) .
Hg1 S2 2.577(3) .
Hg1 S3 2.670(3) .
S1 Sb2 2.485(3) 4_565
S3 Sb1 2.428(3) 4_566
S5 Sb2 2.446(3) 4_566
Co1 N6 2.105(11) .
Co1 N4 2.123(11) .
Co1 N3 2.134(10) .
Co1 N1 2.134(11) .
Co1 N2 2.144(11) .
Co1 N5 2.148(10) .
N1 C1 1.455(16) .
N1 H1A 0.9000 .
N1 H1B 0.9000 .
N2 C2 1.458(17) .
N2 C3 1.477(17) .
N2 H2 0.9100 .
N3 C4 1.463(17) .
N3 H3A 0.9000 .
N3 H3B 0.9000 .
N4 C5 1.42(2) .
N4 H4A 0.9000 .
N4 H4B 0.9000 .
N5 C6A 1.461(17) .
N5 C7 1.476(18) .
N5 C6B 1.48(2) .
N6 C8 1.464(16) .
N6 H6A 0.9000 .
N6 H6B 0.9000 .
C1 C2 1.514(19) .
C1 H1C 0.9700 .
C1 H1D 0.9700 .
C2 H2A 0.9700 .
C2 H2B 0.9700 .
C3 C4 1.488(19) .
C3 H3C 0.9700 .
C3 H3D 0.9700 .
C4 H4C 0.9700 .
C4 H4D 0.9700 .
C5 C6A 1.480(18) .
C5 C6B 1.50(2) .
C7 C8 1.47(2) .
C7 H7A 0.9700 .
C7 H7B 0.9700 .
C8 H8A 0.9700 .
C8 H8B 0.9700 .

loop_
_geom_hbond_atom_site_label_D
_geom_hbond_atom_site_label_H
_geom_hbond_atom_site_label_A
_geom_hbond_distance_DH
_geom_hbond_distance_HA
_geom_hbond_distance_DA
_geom_hbond_angle_DHA
_geom_hbond_site_symmetry_A
N6 H6B S2 0.90 2.49 3.383(11) 169.1 2_645
N6 H6A S2 0.90 2.50 3.336(11) 154.2 4_465
N4 H4A S2 0.90 2.75 3.527(13) 145.8 2_645
N3 H3B S2 0.90 2.68 3.489(11) 150.7 4_465
N3 H3A S5 0.90 2.78 3.659(12) 166.6 2_645
N2 H2 S5 0.91 2.63 3.455(11) 151.0 4_565
N1 H1B S3 0.90 2.75 3.588(11) 155.0 4_465
N1 H1A S3 0.90 2.79 3.646(12) 159.3 1_454

loop_
_geom_torsion_atom_site_label_1
_geom_torsion_atom_site_label_2
_geom_torsion_atom_site_label_3
_geom_torsion_atom_site_label_4
_geom_torsion
_geom_torsion_site_symmetry_1
_geom_torsion_site_symmetry_2
_geom_torsion_site_symmetry_3
_geom_torsion_site_symmetry_4
S2 Sb1 S1 Sb2 150.82(11) . . . 4_565
S3 Sb1 S1 Sb2 50.24(12) 4_565 . . 4_565
S3 Sb1 S2 Hg1 -88.64(12) 4_565 . . .
S1 Sb1 S2 Hg1 174.46(11) . . . .
S5 Hg1 S2 Sb1 -146.58(11) . . . .
S4 Hg1 S2 Sb1 0.07(13) . . . .
S3 Hg1 S2 Sb1 102.37(12) . . . .
S5 Hg1 S3 Sb1 98.63(11) . . . 4_566
S4 Hg1 S3 Sb1 -44.42(11) . . . 4_566
S2 Hg1 S3 Sb1 -151.35(9) . . . 4_566
S5 Sb2 S4 Hg1 -163.77(11) 4_565 . . .
S1 Sb2 S4 Hg1 99.34(12) 4_566 . . .
S5 Hg1 S4 Sb2 -151.89(12) . . . .
S2 Hg1 S4 Sb2 84.86(12) . . . .
S3 Hg1 S4 Sb2 -37.19(11) . . . .
S4 Hg1 S5 Sb2 101.04(16) . . . 4_566
S2 Hg1 S5 Sb2 -135.13(11) . . . 4_566
S3 Hg1 S5 Sb2 -10.89(12) . . . 4_566
N6 Co1 N1 C1 149.3(8) . . . .
N4 Co1 N1 C1 12(3) . . . .
N3 Co1 N1 C1 -112.4(8) . . . .
N2 Co1 N1 C1 -31.4(8) . . . .
N5 Co1 N1 C1 68.9(8) . . . .
N6 Co1 N2 C2 12(4) . . . .
N4 Co1 N2 C2 -167.4(9) . . . .
N3 Co1 N2 C2 102.2(9) . . . .
N1 Co1 N2 C2 6.1(9) . . . .
N5 Co1 N2 C2 -85.7(9) . . . .
N6 Co1 N2 C3 -111(3) . . . .
N4 Co1 N2 C3 70.3(8) . . . .
N3 Co1 N2 C3 -20.2(8) . . . .
N1 Co1 N2 C3 -116.2(8) . . . .
N5 Co1 N2 C3 151.9(8) . . . .
N6 Co1 N3 C4 165.8(9) . . . .
N4 Co1 N3 C4 -99.7(9) . . . .
N1 Co1 N3 C4 72.6(9) . . . .
N2 Co1 N3 C4 -6.5(9) . . . .
N5 Co1 N3 C4 -117(3) . . . .
N6 Co1 N4 C5 -75.4(13) . . . .
N3 Co1 N4 C5 -173.6(13) . . . .
N1 Co1 N4 C5 61(3) . . . .
N2 Co1 N4 C5 104.4(13) . . . .
N5 Co1 N4 C5 4.0(13) . . . .
N6 Co1 N5 C6A 100.1(16) . . . .
N4 Co1 N5 C6A 4.2(16) . . . .
N3 Co1 N5 C6A 21(4) . . . .
N1 Co1 N5 C6A -167.9(16) . . . .
N2 Co1 N5 C6A -87.6(16) . . . .
N6 Co1 N5 C7 -28.3(9) . . . .
N4 Co1 N5 C7 -124.3(10) . . . .
N3 Co1 N5 C7 -107(3) . . . .
N1 Co1 N5 C7 63.6(9) . . . .
N2 Co1 N5 C7 144.0(9) . . . .
N6 Co1 N5 C6B 79(4) . . . .
N4 Co1 N5 C6B -17(4) . . . .
N3 Co1 N5 C6B 1(6) . . . .
N1 Co1 N5 C6B 171(4) . . . .
N2 Co1 N5 C6B -108(4) . . . .
N4 Co1 N6 C8 91.8(10) . . . .
N3 Co1 N6 C8 -176.7(10) . . . .
N1 Co1 N6 C8 -81.8(10) . . . .
N2 Co1 N6 C8 -87(3) . . . .
N5 Co1 N6 C8 11.5(10) . . . .
Co1 N1 C1 C2 52.1(11) . . . .
C3 N2 C2 C1 138.1(12) . . . .
Co1 N2 C2 C1 20.0(13) . . . .
N1 C1 C2 N2 -49.0(15) . . . .
C2 N2 C3 C4 -77.0(15) . . . .
Co1 N2 C3 C4 44.6(13) . . . .
Co1 N3 C4 C3 32.4(13) . . . .
N2 C3 C4 N3 -53.1(16) . . . .
Co1 N4 C5 C6A -12(3) . . . .
Co1 N4 C5 C6B 10(5) . . . .
C7 N5 C6A C5 110(2) . . . .
C6B N5 C6A C5 77(7) . . . .
Co1 N5 C6A C5 -12(3) . . . .
N4 C5 C6A N5 16(4) . . . .
C6B C5 C6A N5 -77(7) . . . .
C6A N5 C6B C5 -71(4) . . . .
C7 N5 C6B C5 138(7) . . . .
Co1 N5 C6B C5 27(9) . . . .
N4 C5 C6B N5 -25(9) . . . .
C6A C5 C6B N5 71(5) . . . .
C6A N5 C7 C8 -81.3(19) . . . .
C6B N5 C7 C8 -71(4) . . . .
Co1 N5 C7 C8 42.8(14) . . . .
Co1 N6 C8 C7 8.6(16) . . . .
N5 C7 C8 N6 -35.2(18) . . . .
